data_7204847
loop_
_publ_author_name
'Ohmori, Osamu'
'Kawano, Masaki'
'Fujita, Makoto'

_publ_section_title
;
 A 24 &#xFFFD; 24 &#xFFFD; square ladder
;
_journal_issue 11
_journal_name_full CrystEngComm
_journal_page_first 51
_journal_paper_doi 10.1039/b401562b
_journal_volume 6
_journal_year 2004
_chemical_formula_sum 'C70 H80 N5 Ni O10'
_chemical_formula_weight 1208.08
_chemical_name_systematic
;
?
;
_space_group_IT_number 2
_symmetry_cell_setting triclinic
_symmetry_space_group_name_Hall '-P 1'
_symmetry_space_group_name_H-M 'P -1'
_atom_sites_solution_hydrogens geom
_atom_sites_solution_primary direct
_atom_sites_solution_secondary difmap
_audit_creation_method SHELXL-97
_cell_angle_alpha 79.406(5)
_cell_angle_beta 69.285(6)
_cell_angle_gamma 74.921(6)
_cell_formula_units_Z 2
_cell_length_a 14.332(5)
_cell_length_b 15.179(5)
_cell_length_c 16.165(5)
_cell_measurement_reflns_used 5282
_cell_measurement_temperature 78(2)
_cell_measurement_theta_max 27.792
_cell_measurement_theta_min 2.3
_cell_volume 3159.6(18)
_computing_cell_refinement 'Bruker SMART'
_computing_data_collection 'Bruker SMART'
_computing_data_reduction 'Bruker SHELXTL'
_computing_molecular_graphics 'Bruker XSHELL'
_computing_publication_material 'Bruker SHELXTL'
_computing_structure_refinement 'SHELXL-97 (Sheldrick, 1997)'
_computing_structure_solution 'SHELXS-97 (Sheldrick, 1990)'
_diffrn_ambient_temperature 78(2)
_diffrn_measured_fraction_theta_full 0.891
_diffrn_measured_fraction_theta_max 0.891
_diffrn_measurement_device_type 'Bruker SMART CCD area detector system'
_diffrn_measurement_method omega_scan
_diffrn_radiation_monochromator graphite
_diffrn_radiation_source 'fine-focus sealed tube'
_diffrn_radiation_type MoK\a
_diffrn_radiation_wavelength 0.71073
_diffrn_reflns_av_R_equivalents 0.0417
_diffrn_reflns_av_sigmaI/netI 0.0639
_diffrn_reflns_limit_h_max 18
_diffrn_reflns_limit_h_min -19
_diffrn_reflns_limit_k_max 19
_diffrn_reflns_limit_k_min -20
_diffrn_reflns_limit_l_max 21
_diffrn_reflns_limit_l_min -21
_diffrn_reflns_number 37290
_diffrn_reflns_theta_full 28.84
_diffrn_reflns_theta_max 28.84
_diffrn_reflns_theta_min 1.35
_diffrn_standards_decay_% 0
_exptl_absorpt_coefficient_mu 0.370
_exptl_absorpt_correction_T_max 0.9817
_exptl_absorpt_correction_T_min 0.8939
_exptl_absorpt_correction_type semi_empirical
_exptl_absorpt_process_details SADABS
_exptl_crystal_colour blue
_exptl_crystal_density_diffrn 1.270
_exptl_crystal_density_method 'not measured'
_exptl_crystal_description plate
_exptl_crystal_F_000 1282
_exptl_crystal_size_max 0.31
_exptl_crystal_size_mid 0.28
_exptl_crystal_size_min 0.05
_refine_diff_density_max 1.361
_refine_diff_density_min -0.999
_refine_diff_density_rms 0.093
_refine_ls_extinction_method none
_refine_ls_goodness_of_fit_ref 1.050
_refine_ls_hydrogen_treatment ride
_refine_ls_matrix_type full
_refine_ls_number_parameters 840
_refine_ls_number_reflns 14761
_refine_ls_number_restraints 184
_refine_ls_restrained_S_all 1.048
_refine_ls_R_factor_all 0.1111
_refine_ls_R_factor_gt 0.0694
_refine_ls_shift/su_max 0.003
_refine_ls_shift/su_mean 0.000
_refine_ls_structure_factor_coef Fsqd
_refine_ls_weighting_details 'calc w=1/[\s^2^(Fo^2^)+(0.1124P)^2^+3.2718P] where P=(Fo^2^+2Fc^2^)/3'
_refine_ls_weighting_scheme calc
_refine_ls_wR_factor_gt 0.1880
_refine_ls_wR_factor_ref 0.2173
_reflns_number_gt 9578
_reflns_number_total 14761
_reflns_threshold_expression >2sigma(I)
_cod_data_source_file b401562b.txt
_cod_data_source_block sad
_cod_depositor_comments
;
The following automatic conversions were performed:
'_symmetry_cell_setting' value 'Triclinic' changed to 'triclinic'
according to '/home/saulius/struct/CIF-dictionaries/cif_core.dic'
dictionary named 'cif_core.dic' version 2.4.1 from 2010-06-29.

Automatic conversion script
Id: cif_fix_enum 1527 2010-12-29 10:47:43Z saulius 
;
_cod_original_cell_volume 3159.5(18)
_cod_original_sg_symbol_H-M P-1
_cod_database_code 7204847

loop_
_symmetry_equiv_pos_as_xyz
'x, y, z'
'-x, -y, -z'

loop_
_atom_site_label
_atom_site_type_symbol
_atom_site_fract_x
_atom_site_fract_y
_atom_site_fract_z
_atom_site_U_iso_or_equiv
_atom_site_adp_type
_atom_site_occupancy
_atom_site_symmetry_multiplicity
_atom_site_calc_flag
_atom_site_refinement_flags
_atom_site_disorder_assembly
_atom_site_disorder_group
C1 C 0.7192(3) -0.0191(2) 0.7407(2) 0.0351(9) Uani 1 1 d . . .
H1 H 0.7586 -0.0794 0.7463 0.042 Uiso 1 1 calc R . .
C2 C 0.7119(3) 0.0418(2) 0.7976(2) 0.0339(8) Uani 1 1 d . . .
H2 H 0.7461 0.0230 0.8406 0.041 Uiso 1 1 calc R . .
C3 C 0.6543(3) 0.1310(2) 0.79212(19) 0.0237(7) Uani 1 1 d . . .
C4 C 0.6034(3) 0.1518(2) 0.7294(2) 0.0263(7) Uani 1 1 d . . .
H4 H 0.5606 0.2105 0.7243 0.032 Uiso 1 1 calc R . .
C5 C 0.6153(3) 0.0871(2) 0.6748(2) 0.0293(8) Uani 1 1 d . . .
H5 H 0.5800 0.1034 0.6324 0.035 Uiso 1 1 calc R . .
C6 C 0.6491(3) 0.2004(2) 0.8482(2) 0.0235(7) Uani 1 1 d . . .
C7 C 0.6754(3) 0.1737(2) 0.9259(2) 0.0245(7) Uani 1 1 d . . .
H7 H 0.6945 0.1103 0.9440 0.029 Uiso 1 1 calc R . .
C8 C 0.6741(3) 0.2384(2) 0.9768(2) 0.0263(7) Uani 1 1 d . . .
H8 H 0.6923 0.2188 1.0294 0.032 Uiso 1 1 calc R . .
C9 C 0.6465(3) 0.3322(2) 0.9519(2) 0.0237(7) Uani 1 1 d . . .
C10 C 0.6199(3) 0.3590(2) 0.8744(2) 0.0288(7) Uani 1 1 d . . .
H10 H 0.6011 0.4224 0.8561 0.035 Uiso 1 1 calc R . .
C11 C 0.6209(3) 0.2941(2) 0.8239(2) 0.0279(7) Uani 1 1 d . . .
H11 H 0.6019 0.3137 0.7717 0.034 Uiso 1 1 calc R . .
C12 C 0.6477(3) 0.4000(2) 1.0069(2) 0.0251(7) Uani 1 1 d . . .
C13 C 0.5954(3) 0.3914(2) 1.0982(2) 0.0243(7) Uani 1 1 d . . .
H13 H 0.5558 0.3458 1.1228 0.029 Uiso 1 1 calc R . .
C14 C 0.6004(3) 0.4490(2) 1.1536(2) 0.0243(7) Uani 1 1 d . . .
C15 C 0.6596(3) 0.5156(2) 1.1189(2) 0.0232(7) Uani 1 1 d . . .
C16 C 0.7090(3) 0.5263(2) 1.0270(2) 0.0270(7) Uani 1 1 d . . .
H16 H 0.7470 0.5730 1.0024 0.032 Uiso 1 1 calc R . .
C17 C 0.7033(3) 0.4697(2) 0.9714(2) 0.0264(7) Uani 1 1 d . . .
C18 C 0.6756(3) 0.5716(2) 1.1773(2) 0.0236(7) Uani 1 1 d . . .
C19 C 0.7685(3) -0.2474(2) 0.4707(2) 0.0346(9) Uani 1 1 d . . .
H19 H 0.8114 -0.2710 0.5065 0.041 Uiso 1 1 calc R . .
C20 C 0.7730(3) -0.3008(2) 0.4080(2) 0.0315(8) Uani 1 1 d . . .
H20 H 0.8178 -0.3594 0.4018 0.038 Uiso 1 1 calc R . .
C21 C 0.7111(3) -0.2680(2) 0.3538(2) 0.0243(7) Uani 1 1 d . . .
C22 C 0.6498(3) -0.1815(2) 0.3664(2) 0.0287(7) Uani 1 1 d . . .
H22 H 0.6079 -0.1551 0.3302 0.034 Uiso 1 1 calc R . .
C23 C 0.6490(3) -0.1334(2) 0.4311(2) 0.0317(8) Uani 1 1 d . . .
H23 H 0.6046 -0.0748 0.4388 0.038 Uiso 1 1 calc R . .
C24 C 0.7058(3) -0.3236(2) 0.28964(19) 0.0228(7) Uani 1 1 d . . .
C25 C 0.7203(3) -0.4194(2) 0.3059(2) 0.0230(7) Uani 1 1 d . . .
H25 H 0.7414 -0.4497 0.3552 0.028 Uiso 1 1 calc R . .
C26 C 0.7044(3) -0.4705(2) 0.2516(2) 0.0239(7) Uani 1 1 d . . .
H26 H 0.7131 -0.5351 0.2649 0.029 Uiso 1 1 calc R . .
C27 C 0.6655(3) -0.3335(2) 0.1584(2) 0.0256(7) Uani 1 1 d . . .
H27 H 0.6482 -0.3037 0.1071 0.031 Uiso 1 1 calc R . .
C28 C 0.6805(3) -0.2819(2) 0.2137(2) 0.0252(7) Uani 1 1 d . . .
H28 H 0.6733 -0.2175 0.1995 0.030 Uiso 1 1 calc R . .
C29 C 0.8268(3) 0.0458(2) 0.4642(2) 0.0301(8) Uani 1 1 d . . .
H29 H 0.8714 0.0106 0.4956 0.036 Uiso 1 1 calc R . .
C30 C 0.8601(3) 0.1141(2) 0.4003(2) 0.0326(8) Uani 1 1 d . . .
H30 H 0.9254 0.1261 0.3896 0.039 Uiso 1 1 calc R . .
C31 C 0.7978(3) 0.1659(2) 0.3512(2) 0.0271(7) Uani 1 1 d . . .
C32 C 0.7023(3) 0.1461(2) 0.3731(2) 0.0292(8) Uani 1 1 d . . .
H32 H 0.6566 0.1796 0.3422 0.035 Uiso 1 1 calc R . .
C33 C 0.6735(3) 0.0778(2) 0.4399(2) 0.0287(7) Uani 1 1 d . . .
H33 H 0.6068 0.0670 0.4549 0.034 Uiso 1 1 calc R . .
C34 C 0.8324(3) 0.2385(2) 0.2797(2) 0.0265(7) Uani 1 1 d . . .
C35 C 0.8975(3) 0.2885(2) 0.2863(2) 0.0313(8) Uani 1 1 d . . .
H35 H 0.9172 0.2784 0.3381 0.038 Uiso 1 1 calc R . .
C36 C 0.9342(3) 0.3534(2) 0.2173(2) 0.0296(8) Uani 1 1 d . . .
H36 H 0.9779 0.3878 0.2231 0.035 Uiso 1 1 calc R . .
C37 C 0.9077(3) 0.3689(2) 0.1394(2) 0.0246(7) Uani 1 1 d . . .
C38 C 0.8403(3) 0.3195(2) 0.1345(2) 0.0230(7) Uani 1 1 d . . .
H38 H 0.8196 0.3299 0.0832 0.028 Uiso 1 1 calc R . .
C39 C 0.8033(3) 0.2555(2) 0.2037(2) 0.0241(7) Uani 1 1 d . . .
H39 H 0.7573 0.2228 0.1992 0.029 Uiso 1 1 calc R . .
C40 C 0.9522(3) 0.4364(2) 0.0667(2) 0.0231(7) Uani 1 1 d . . .
C41 C 0.9597(3) 0.5194(2) 0.0873(2) 0.0250(7) Uani 1 1 d . . .
H41 H 0.9316 0.5333 0.1473 0.030 Uiso 1 1 calc R . .
C42 C 1.0073(3) 0.5822(2) 0.0223(2) 0.0245(7) Uani 1 1 d . . .
C43 C 0.9840(3) 0.6811(3) 0.1311(2) 0.0337(8) Uani 1 1 d . . .
H43A H 1.0063 0.6251 0.1676 0.040 Uiso 1 1 calc R . .
H43B H 0.9086 0.6985 0.1536 0.040 Uiso 1 1 calc R . .
C44 C 1.0285(4) 0.7574(3) 0.1382(3) 0.0532(12) Uani 1 1 d . B .
H44A H 1.0061 0.8132 0.1016 0.064 Uiso 1 1 calc R . .
H44B H 1.1040 0.7400 0.1152 0.064 Uiso 1 1 calc R . .
C45 C 0.9944(4) 0.7781(4) 0.2355(3) 0.0571(13) Uani 1 1 d D . .
H45A H 0.9228 0.8129 0.2505 0.069 Uiso 1 1 calc R A 1
H45B H 0.9940 0.7187 0.2730 0.069 Uiso 1 1 calc R A 1
C46 C 1.0528(5) 0.8293(5) 0.2633(4) 0.0361(17) Uani 0.637(10) 1 d PD B 1
H46A H 1.0533 0.8896 0.2273 0.043 Uiso 0.637(10) 1 calc PR B 1
H46B H 1.1244 0.7948 0.2505 0.043 Uiso 0.637(10) 1 calc PR B 1
C47 C 1.0092(5) 0.8446(5) 0.3609(4) 0.0358(17) Uani 0.637(10) 1 d PD B 1
H47A H 1.0092 0.7844 0.3971 0.043 Uiso 0.637(10) 1 calc PR B 1
H47B H 0.9374 0.8788 0.3740 0.043 Uiso 0.637(10) 1 calc PR B 1
C48 C 1.0697(5) 0.8984(6) 0.3887(5) 0.052(2) Uani 0.637(10) 1 d PD B 1
H48A H 1.0229 0.9517 0.4179 0.078 Uiso 0.637(10) 1 calc PR B 1
H48B H 1.1219 0.9192 0.3358 0.078 Uiso 0.637(10) 1 calc PR B 1
H48C H 1.1026 0.8585 0.4300 0.078 Uiso 0.637(10) 1 calc PR B 1
C46A C 1.0328(16) 0.8703(11) 0.2226(13) 0.088(6) Uiso 0.363(10) 1 d PD B 2
H46C H 1.1068 0.8599 0.1893 0.106 Uiso 0.363(10) 1 calc PR B 2
H46D H 0.9969 0.9182 0.1873 0.106 Uiso 0.363(10) 1 calc PR B 2
C47A C 1.0132(17) 0.9035(15) 0.3118(13) 0.102(7) Uiso 0.363(10) 1 d PD B 2
H47C H 0.9387 0.9170 0.3430 0.123 Uiso 0.363(10) 1 calc PR B 2
H47D H 1.0369 0.9616 0.3008 0.123 Uiso 0.363(10) 1 calc PR B 2
C48A C 1.0661(19) 0.8348(16) 0.3739(16) 0.110(8) Uiso 0.363(10) 1 d PD B 2
H48D H 1.0236 0.8412 0.4360 0.165 Uiso 0.363(10) 1 calc PR B 2
H48E H 1.1329 0.8478 0.3643 0.165 Uiso 0.363(10) 1 calc PR B 2
H48F H 1.0752 0.7721 0.3606 0.165 Uiso 0.363(10) 1 calc PR B 2
C49 C 0.8105(3) 0.5429(3) 0.8400(2) 0.0323(8) Uani 1 1 d . . .
H49A H 0.8645 0.5381 0.8665 0.039 Uiso 1 1 calc R . .
H49B H 0.7648 0.6042 0.8480 0.039 Uiso 1 1 calc R . .
C50 C 0.8579(3) 0.5289(3) 0.7416(2) 0.0351(8) Uani 1 1 d . . .
H50A H 0.9026 0.5731 0.7117 0.042 Uiso 1 1 calc R . .
H50B H 0.9010 0.4664 0.7352 0.042 Uiso 1 1 calc R . .
C51 C 0.7794(3) 0.5414(3) 0.6962(3) 0.0434(10) Uani 1 1 d . . .
H51A H 0.7368 0.6042 0.7025 0.052 Uiso 1 1 calc R . .
H51B H 0.7342 0.4978 0.7269 0.052 Uiso 1 1 calc R . .
C52 C 0.8243(3) 0.5270(3) 0.5972(3) 0.0464(10) Uani 1 1 d . . .
H52A H 0.7680 0.5445 0.5715 0.056 Uiso 1 1 calc R . .
H52B H 0.8715 0.5691 0.5672 0.056 Uiso 1 1 calc R . .
C53 C 0.8804(4) 0.4321(3) 0.5766(3) 0.0518(12) Uani 1 1 d . . .
H53A H 0.8378 0.3881 0.6132 0.062 Uiso 1 1 calc R . .
H53B H 0.9440 0.4177 0.5922 0.062 Uiso 1 1 calc R . .
C54 C 0.9071(4) 0.4209(4) 0.4777(3) 0.0675(15) Uani 1 1 d . . .
H54A H 0.9416 0.3573 0.4669 0.101 Uiso 1 1 calc R . .
H54B H 0.9524 0.4620 0.4414 0.101 Uiso 1 1 calc R . .
H54C H 0.8444 0.4363 0.4618 0.101 Uiso 1 1 calc R . .
C55 C 0.5092(3) 0.3640(2) 1.2824(2) 0.0325(8) Uani 1 1 d . . .
H55A H 0.5634 0.3088 1.2647 0.039 Uiso 1 1 calc R . .
H55B H 0.4519 0.3630 1.2622 0.039 Uiso 1 1 calc R . .
C56 C 0.4728(3) 0.3646(3) 1.3825(2) 0.0382(9) Uani 1 1 d . . .
H56A H 0.4508 0.3065 1.4104 0.046 Uiso 1 1 calc R . .
H56B H 0.4124 0.4153 1.3995 0.046 Uiso 1 1 calc R . .
C57 C 0.5524(3) 0.3757(2) 1.4200(2) 0.0347(8) Uani 1 1 d . . .
H57A H 0.6172 0.3323 1.3943 0.042 Uiso 1 1 calc R . .
H57B H 0.5649 0.4386 1.4012 0.042 Uiso 1 1 calc R . .
C58 C 0.5213(4) 0.3591(3) 1.5204(2) 0.0443(10) Uani 1 1 d . . .
H58A H 0.4545 0.4004 1.5456 0.053 Uiso 1 1 calc R . .
H58B H 0.5116 0.2953 1.5385 0.053 Uiso 1 1 calc R . .
C59 C 0.5955(4) 0.3735(3) 1.5611(3) 0.0493(11) Uani 1 1 d . . .
H59A H 0.6085 0.4362 1.5408 0.059 Uiso 1 1 calc R . .
H59B H 0.5639 0.3692 1.6266 0.059 Uiso 1 1 calc R . .
C60 C 0.6955(4) 0.3054(3) 1.5378(3) 0.0528(12) Uani 1 1 d . . .
H60A H 0.7409 0.3194 1.5645 0.079 Uiso 1 1 calc R . .
H60B H 0.7271 0.3089 1.4731 0.079 Uiso 1 1 calc R . .
H60C H 0.6837 0.2435 1.5607 0.079 Uiso 1 1 calc R . .
C1S C 0.7491(4) 0.9159(3) 1.0101(3) 0.0528(12) Uani 1 1 d . . .
H1S H 0.7808 0.9479 1.0339 0.063 Uiso 1 1 calc R . .
C2S C 0.6444(4) 0.9255(3) 1.0435(3) 0.0525(12) Uani 1 1 d . . .
C3S C 0.6553(4) 0.8208(3) 0.9419(3) 0.0489(11) Uani 1 1 d . . .
C4S C 0.8089(4) 0.8610(3) 0.9430(3) 0.0496(11) Uani 1 1 d . . .
C5S C 0.6042(4) 0.7691(3) 0.9051(3) 0.0581(13) Uani 1 1 d . . .
H5S1 H 0.5304 0.7822 0.9362 0.087 Uiso 1 1 calc R . .
H5S2 H 0.6317 0.7031 0.9137 0.087 Uiso 1 1 calc R . .
H5S3 H 0.6172 0.7884 0.8415 0.087 Uiso 1 1 calc R . .
C6S C 0.5796(5) 0.9875(3) 1.1159(3) 0.0700(17) Uani 1 1 d . . .
H6S1 H 0.5079 0.9843 1.1320 0.105 Uiso 1 1 calc R . .
H6S2 H 0.5871 1.0508 1.0943 0.105 Uiso 1 1 calc R . .
H6S3 H 0.6022 0.9675 1.1683 0.105 Uiso 1 1 calc R . .
C7S C 0.5985(4) 0.8779(3) 1.0088(3) 0.0562(13) Uani 1 1 d . . .
H7S H 0.5265 0.8844 1.0313 0.067 Uiso 1 1 calc R . .
C8S C 0.7613(4) 0.8140(3) 0.9097(3) 0.0477(11) Uani 1 1 d . . .
H8S H 0.8018 0.7759 0.8636 0.057 Uiso 1 1 calc R . .
C9S C 0.9215(4) 0.8559(4) 0.9052(4) 0.0700(15) Uani 1 1 d . . .
H9S1 H 0.9511 0.8159 0.8571 0.105 Uiso 1 1 calc R . .
H9S2 H 0.9527 0.8309 0.9520 0.105 Uiso 1 1 calc R . .
H9S3 H 0.9343 0.9175 0.8819 0.105 Uiso 1 1 calc R . .
N1 N 0.6736(2) 0.00228(18) 0.67786(17) 0.0279(6) Uani 1 1 d . C .
N2 N 0.7349(2) 0.02591(18) 0.48474(17) 0.0255(6) Uani 1 1 d . C .
N3 N 0.7074(2) -0.16453(18) 0.48386(17) 0.0282(6) Uani 1 1 d . C .
Ni1 Ni 0.69634(4) -0.08221(3) 0.57997(3) 0.02661(14) Uani 1 1 d U . .
O1 O 0.54802(18) 0.44434(15) 1.24308(14) 0.0272(5) Uani 1 1 d . . .
O2 O 1.0174(2) 0.66360(16) 0.04052(15) 0.0315(6) Uani 1 1 d . . .
O3 O 0.7540(2) 0.47258(17) 0.88170(15) 0.0354(6) Uani 1 1 d . . .
N5 N 0.5148(8) -0.1082(7) 0.6728(8) 0.037(2) Uani 0.551(6) 1 d PDU C 3
O7 O 0.5257(4) -0.0401(3) 0.6083(3) 0.0220(13) Uiso 0.551(6) 1 d PDU C 3
O8 O 0.4288(5) -0.1159(5) 0.7209(3) 0.0523(18) Uani 0.551(6) 1 d PDU C 3
O9 O 0.5949(5) -0.1605(3) 0.6808(3) 0.0395(14) Uani 0.551(6) 1 d PDU C 3
N4 N 0.8642(9) -0.2026(11) 0.6235(10) 0.043(3) Uani 0.551(6) 1 d PU C 3
O4 O 0.8335(4) -0.1300(4) 0.5747(4) 0.0249(7) Uiso 0.551(6) 1 d P C 3
O5 O 0.9482(7) -0.2241(7) 0.6175(8) 0.136(5) Uani 0.551(6) 1 d PU C 3
O6 O 0.7994(7) -0.2384(5) 0.6806(6) 0.074(3) Uani 0.551(6) 1 d PU C 3
N5A N 0.4887(8) -0.0749(7) 0.6739(9) 0.022(2) Uani 0.449(6) 1 d PU C 4
O7A O 0.5566(5) -0.0477(4) 0.6000(4) 0.0184(15) Uiso 0.449(6) 1 d PU C 4
O8A O 0.4039(4) -0.0252(4) 0.7050(3) 0.0293(15) Uani 0.449(6) 1 d PU C 4
O9A O 0.5147(6) -0.1517(5) 0.7097(5) 0.044(2) Uani 0.449(6) 1 d PU C 4
N4A N 0.8281(8) -0.2036(9) 0.6401(9) 0.021(2) Uani 0.449(6) 1 d PDU C 4
O4A O 0.8600(5) -0.1440(5) 0.5755(4) 0.0249(7) Uiso 0.449(6) 1 d PD C 4
O5A O 0.8881(5) -0.2612(4) 0.6714(4) 0.0407(18) Uani 0.449(6) 1 d PDU C 4
O6A O 0.7337(4) -0.2066(4) 0.6671(3) 0.0235(13) Uani 0.449(6) 1 d PDU C 4
O1S O 0.7471(6) 0.0789(5) 0.1422(5) 0.158(2) Uani 1 1 d U . .
C10S C 0.8417(10) 0.0147(9) 0.1603(9) 0.183(5) Uani 1 1 d U . .

loop_
_atom_site_aniso_label
_atom_site_aniso_U_11
_atom_site_aniso_U_22
_atom_site_aniso_U_33
_atom_site_aniso_U_23
_atom_site_aniso_U_13
_atom_site_aniso_U_12
C1 0.071(3) 0.0187(16) 0.0188(16) -0.0026(12) -0.0158(17) -0.0134(17)
C2 0.065(3) 0.0242(17) 0.0179(15) -0.0026(13) -0.0196(16) -0.0100(17)
C3 0.0392(19) 0.0219(16) 0.0139(13) -0.0050(11) -0.0061(13) -0.0143(14)
C4 0.0373(19) 0.0239(16) 0.0219(15) -0.0069(12) -0.0090(14) -0.0109(14)
C5 0.043(2) 0.0328(18) 0.0188(15) -0.0076(13) -0.0094(14) -0.0160(16)
C6 0.0366(19) 0.0233(16) 0.0154(14) -0.0072(12) -0.0084(13) -0.0110(14)
C7 0.042(2) 0.0199(15) 0.0151(14) -0.0041(11) -0.0097(14) -0.0109(14)
C8 0.042(2) 0.0273(17) 0.0155(14) -0.0063(12) -0.0115(14) -0.0111(15)
C9 0.0351(19) 0.0226(16) 0.0204(15) -0.0083(12) -0.0128(14) -0.0082(13)
C10 0.045(2) 0.0203(16) 0.0287(17) -0.0055(13) -0.0195(16) -0.0069(14)
C11 0.048(2) 0.0240(16) 0.0222(16) -0.0040(13) -0.0205(15) -0.0105(15)
C12 0.0380(19) 0.0228(16) 0.0217(15) -0.0090(12) -0.0148(14) -0.0066(14)
C13 0.0313(18) 0.0229(16) 0.0237(16) -0.0084(12) -0.0108(14) -0.0074(13)
C14 0.0324(18) 0.0245(16) 0.0196(15) -0.0089(12) -0.0097(13) -0.0057(13)
C15 0.0368(19) 0.0182(15) 0.0192(14) -0.0074(12) -0.0124(13) -0.0053(13)
C16 0.045(2) 0.0208(16) 0.0206(15) -0.0043(12) -0.0123(15) -0.0119(14)
C17 0.043(2) 0.0219(16) 0.0185(15) -0.0056(12) -0.0120(14) -0.0087(14)
C18 0.0316(18) 0.0255(16) 0.0177(14) -0.0109(12) -0.0061(13) -0.0096(13)
C19 0.065(3) 0.0228(17) 0.0285(18) -0.0036(14) -0.0275(18) -0.0122(17)
C20 0.056(2) 0.0189(16) 0.0285(17) -0.0079(13) -0.0219(17) -0.0076(15)
C21 0.0397(19) 0.0215(15) 0.0167(14) -0.0047(12) -0.0100(14) -0.0119(14)
C22 0.047(2) 0.0225(16) 0.0232(16) -0.0069(13) -0.0175(15) -0.0074(15)
C23 0.056(2) 0.0198(16) 0.0259(17) -0.0070(13) -0.0175(16) -0.0095(15)
C24 0.0344(18) 0.0226(16) 0.0154(14) -0.0084(12) -0.0064(13) -0.0105(13)
C25 0.0330(18) 0.0221(15) 0.0164(14) -0.0046(12) -0.0081(13) -0.0081(13)
C26 0.0356(19) 0.0201(15) 0.0182(14) -0.0066(12) -0.0070(13) -0.0089(13)
C27 0.040(2) 0.0226(16) 0.0185(15) -0.0069(12) -0.0124(14) -0.0064(14)
C28 0.041(2) 0.0184(15) 0.0189(15) -0.0055(12) -0.0098(14) -0.0080(13)
C29 0.049(2) 0.0268(17) 0.0207(15) 0.0009(13) -0.0160(15) -0.0132(16)
C30 0.044(2) 0.0318(19) 0.0270(17) 0.0012(14) -0.0128(16) -0.0173(16)
C31 0.048(2) 0.0207(16) 0.0165(14) -0.0012(12) -0.0108(14) -0.0134(15)
C32 0.048(2) 0.0227(16) 0.0212(15) 0.0002(12) -0.0146(15) -0.0123(15)
C33 0.044(2) 0.0218(16) 0.0240(16) -0.0026(13) -0.0106(15) -0.0134(15)
C34 0.041(2) 0.0230(16) 0.0186(15) -0.0005(12) -0.0093(14) -0.0132(14)
C35 0.052(2) 0.0319(18) 0.0188(15) 0.0006(13) -0.0165(15) -0.0193(17)
C36 0.046(2) 0.0257(17) 0.0240(16) 0.0006(13) -0.0136(15) -0.0173(15)
C37 0.0357(19) 0.0213(15) 0.0193(15) -0.0025(12) -0.0081(14) -0.0109(13)
C38 0.0335(18) 0.0208(15) 0.0168(14) -0.0032(11) -0.0090(13) -0.0071(13)
C39 0.0341(18) 0.0207(15) 0.0190(14) -0.0039(12) -0.0068(13) -0.0096(13)
C40 0.0321(18) 0.0235(16) 0.0162(14) -0.0011(12) -0.0064(13) -0.0128(13)
C41 0.0385(19) 0.0264(16) 0.0146(14) -0.0031(12) -0.0086(13) -0.0138(14)
C42 0.0347(19) 0.0191(15) 0.0216(15) -0.0032(12) -0.0077(14) -0.0104(13)
C43 0.047(2) 0.0330(19) 0.0240(17) -0.0099(14) -0.0052(16) -0.0171(17)
C44 0.057(3) 0.060(3) 0.047(2) -0.031(2) 0.006(2) -0.033(2)
C45 0.061(3) 0.059(3) 0.058(3) -0.035(2) -0.013(2) -0.013(2)
C46 0.038(4) 0.044(4) 0.031(3) -0.014(3) -0.010(3) -0.010(3)
C47 0.039(4) 0.039(4) 0.034(3) -0.021(3) -0.009(3) -0.009(3)
C48 0.044(4) 0.068(5) 0.059(5) -0.039(4) -0.021(3) -0.009(3)
C49 0.044(2) 0.0333(19) 0.0229(16) -0.0069(14) -0.0093(15) -0.0122(16)
C50 0.041(2) 0.043(2) 0.0243(17) -0.0093(15) -0.0096(16) -0.0106(17)
C51 0.045(2) 0.056(3) 0.032(2) -0.0015(18) -0.0146(18) -0.015(2)
C52 0.047(3) 0.070(3) 0.0272(19) -0.0011(19) -0.0160(18) -0.018(2)
C53 0.068(3) 0.065(3) 0.034(2) -0.007(2) -0.016(2) -0.033(3)
C54 0.078(4) 0.095(4) 0.040(3) -0.020(3) -0.009(2) -0.043(3)
C55 0.038(2) 0.0320(19) 0.0285(18) -0.0122(14) -0.0019(15) -0.0145(16)
C56 0.043(2) 0.039(2) 0.0307(19) -0.0111(16) 0.0017(17) -0.0195(17)
C57 0.050(2) 0.0289(18) 0.0250(17) -0.0055(14) -0.0049(16) -0.0162(17)
C58 0.063(3) 0.038(2) 0.0268(19) -0.0066(16) -0.0004(18) -0.018(2)
C59 0.084(3) 0.039(2) 0.0279(19) -0.0040(16) -0.018(2) -0.016(2)
C60 0.078(3) 0.051(3) 0.038(2) -0.0048(19) -0.019(2) -0.028(2)
C1S 0.065(3) 0.043(2) 0.035(2) 0.0080(18) -0.008(2) -0.003(2)
C2S 0.071(3) 0.035(2) 0.0266(19) 0.0083(16) 0.004(2) -0.005(2)
C3S 0.056(3) 0.041(2) 0.032(2) 0.0097(17) -0.0042(19) -0.003(2)
C4S 0.051(3) 0.040(2) 0.043(2) 0.0078(19) -0.014(2) 0.004(2)
C5S 0.057(3) 0.051(3) 0.055(3) 0.003(2) -0.015(2) -0.002(2)
C6S 0.096(4) 0.045(3) 0.037(2) 0.002(2) 0.011(3) -0.011(3)
C7S 0.055(3) 0.045(3) 0.040(2) 0.012(2) 0.008(2) -0.004(2)
C8S 0.053(3) 0.038(2) 0.036(2) 0.0034(17) -0.008(2) 0.0018(19)
C9S 0.057(3) 0.056(3) 0.088(4) -0.015(3) -0.024(3) 0.011(2)
N1 0.0528(19) 0.0210(14) 0.0132(12) -0.0038(10) -0.0072(12) -0.0166(13)
N2 0.0446(17) 0.0209(13) 0.0155(12) -0.0058(10) -0.0093(12) -0.0124(12)
N3 0.0556(19) 0.0168(13) 0.0178(13) -0.0039(10) -0.0135(13) -0.0132(12)
Ni1 0.0538(3) 0.0191(2) 0.0138(2) -0.00309(15) -0.01166(19) -0.01718(19)
O1 0.0381(14) 0.0264(12) 0.0197(11) -0.0108(9) -0.0047(10) -0.0119(10)
O2 0.0501(16) 0.0263(12) 0.0198(11) -0.0066(9) -0.0017(11) -0.0213(11)
O3 0.0636(18) 0.0311(13) 0.0174(11) -0.0075(9) -0.0087(11) -0.0225(12)
N5 0.063(5) 0.038(7) 0.023(4) -0.010(5) -0.013(4) -0.026(4)
O8 0.063(4) 0.073(4) 0.034(3) -0.010(3) -0.006(3) -0.046(4)
O9 0.077(4) 0.030(3) 0.023(2) -0.0027(19) -0.017(3) -0.028(3)
N4 0.049(6) 0.051(6) 0.046(7) -0.014(5) -0.027(6) -0.014(6)
O5 0.066(5) 0.142(8) 0.193(10) 0.099(8) -0.083(6) -0.034(5)
O6 0.080(6) 0.049(4) 0.062(5) 0.023(4) -0.007(4) -0.005(4)
N5A 0.030(4) 0.026(5) 0.018(4) -0.005(4) -0.012(3) -0.010(3)
O8A 0.030(3) 0.033(3) 0.021(3) -0.005(2) -0.003(2) -0.004(2)
O9A 0.047(6) 0.030(4) 0.044(4) 0.019(3) -0.009(4) -0.015(3)
N4A 0.024(5) 0.021(5) 0.016(5) -0.011(4) -0.009(5) 0.007(5)
O5A 0.040(4) 0.042(4) 0.047(4) 0.007(3) -0.033(3) -0.004(3)
O6A 0.032(3) 0.018(3) 0.025(3) -0.005(2) -0.012(2) -0.008(2)
O1S 0.151(6) 0.170(6) 0.158(6) -0.020(5) -0.051(5) -0.038(5)
C10S 0.155(10) 0.184(11) 0.227(13) -0.098(10) -0.097(9) 0.038(8)

loop_
_atom_type_symbol
_atom_type_description
_atom_type_scat_dispersion_real
_atom_type_scat_dispersion_imag
_atom_type_scat_source
C C 0.0033 0.0016 'International Tables Vol C Tables 4.2.6.8 and 6.1.1.4'
H H 0.0000 0.0000 'International Tables Vol C Tables 4.2.6.8 and 6.1.1.4'
N N 0.0061 0.0033 'International Tables Vol C Tables 4.2.6.8 and 6.1.1.4'
O O 0.0106 0.0060 'International Tables Vol C Tables 4.2.6.8 and 6.1.1.4'
Ni Ni 0.3393 1.1124 'International Tables Vol C Tables 4.2.6.8 and 6.1.1.4'

loop_
_geom_angle_atom_site_label_1
_geom_angle_atom_site_label_2
_geom_angle_atom_site_label_3
_geom_angle
_geom_angle_site_symmetry_1
_geom_angle_site_symmetry_3
_geom_angle_publ_flag
N1 C1 C2 123.6(3) . . ?
C1 C2 C3 120.2(3) . . ?
C2 C3 C4 116.1(3) . . ?
C2 C3 C6 122.1(3) . . ?
C4 C3 C6 121.8(3) . . ?
C5 C4 C3 120.0(3) . . ?
N1 C5 C4 123.9(3) . . ?
C11 C6 C7 118.1(3) . . ?
C11 C6 C3 121.3(3) . . ?
C7 C6 C3 120.6(3) . . ?
C8 C7 C6 120.8(3) . . ?
C7 C8 C9 121.0(3) . . ?
C10 C9 C8 118.3(3) . . ?
C10 C9 C12 122.0(3) . . ?
C8 C9 C12 119.7(3) . . ?
C11 C10 C9 120.6(3) . . ?
C10 C11 C6 121.3(3) . . ?
C13 C12 C17 118.8(3) . . ?
C13 C12 C9 118.7(3) . . ?
C17 C12 C9 122.5(3) . . ?
C14 C13 C12 120.8(3) . . ?
O1 C14 C13 122.5(3) . . ?
O1 C14 C15 117.1(3) . . ?
C13 C14 C15 120.4(3) . . ?
C14 C15 C16 118.7(3) . . ?
C14 C15 C18 121.8(3) . . ?
C16 C15 C18 119.4(3) . . ?
C17 C16 C15 121.0(3) . . ?
O3 C17 C16 124.4(3) . . ?
O3 C17 C12 115.3(3) . . ?
C16 C17 C12 120.2(3) . . ?
C27 C18 C26 118.2(3) 1_566 1_566 ?
C27 C18 C15 121.5(3) 1_566 . ?
C26 C18 C15 120.3(3) 1_566 . ?
N3 C19 C20 123.9(3) . . ?
C19 C20 C21 119.6(3) . . ?
C22 C21 C20 116.2(3) . . ?
C22 C21 C24 120.8(3) . . ?
C20 C21 C24 123.0(3) . . ?
C23 C22 C21 120.5(3) . . ?
N3 C23 C22 123.8(3) . . ?
C28 C24 C25 117.8(3) . . ?
C28 C24 C21 121.1(3) . . ?
C25 C24 C21 121.0(3) . . ?
C26 C25 C24 121.2(3) . . ?
C25 C26 C18 120.9(3) . 1_544 ?
C28 C27 C18 120.9(3) . 1_544 ?
C27 C28 C24 120.9(3) . . ?
N2 C29 C30 123.6(3) . . ?
C29 C30 C31 120.0(3) . . ?
C32 C31 C30 116.4(3) . . ?
C32 C31 C34 122.1(3) . . ?
C30 C31 C34 121.6(3) . . ?
C33 C32 C31 120.1(3) . . ?
N2 C33 C32 123.3(3) . . ?
C35 C34 C39 118.8(3) . . ?
C35 C34 C31 120.2(3) . . ?
C39 C34 C31 120.9(3) . . ?
C34 C35 C36 120.4(3) . . ?
C35 C36 C37 121.1(3) . . ?
C38 C37 C36 117.9(3) . . ?
C38 C37 C40 123.4(3) . . ?
C36 C37 C40 118.7(3) . . ?
C39 C38 C37 120.8(3) . . ?
C38 C39 C34 121.0(3) . . ?
C41 C40 C42 118.2(3) . 2_765 ?
C41 C40 C37 119.6(3) . . ?
C42 C40 C37 122.0(3) 2_765 . ?
C42 C41 C40 121.9(3) . . ?
O2 C42 C41 123.4(3) . . ?
O2 C42 C40 116.8(3) . 2_765 ?
C41 C42 C40 119.8(3) . 2_765 ?
O2 C43 C44 109.2(3) . . ?
C43 C44 C45 110.6(4) . . ?
C46 C45 C44 119.9(4) . . ?
C46 C45 C46A 33.4(7) . . ?
C44 C45 C46A 100.5(8) . . ?
C45 C46 C47 113.5(5) . . ?
C46 C47 C48 113.0(5) . . ?
C47A C46A C45 111.2(14) . . ?
C46A C47A C48A 114.7(18) . . ?
O3 C49 C50 107.0(3) . . ?
C51 C50 C49 112.8(3) . . ?
C50 C51 C52 114.2(3) . . ?
C53 C52 C51 115.7(4) . . ?
C52 C53 C54 111.6(4) . . ?
O1 C55 C56 108.3(3) . . ?
C55 C56 C57 114.5(3) . . ?
C58 C57 C56 113.5(3) . . ?
C59 C58 C57 115.5(4) . . ?
C60 C59 C58 113.3(4) . . ?
C2S C1S C4S 122.0(5) . . ?
C1S C2S C7S 118.7(4) . . ?
C1S C2S C6S 121.2(5) . . ?
C7S C2S C6S 120.1(5) . . ?
C7S C3S C8S 117.4(5) . . ?
C7S C3S C5S 121.0(5) . . ?
C8S C3S C5S 121.6(4) . . ?
C1S C4S C8S 118.2(5) . . ?
C1S C4S C9S 120.6(5) . . ?
C8S C4S C9S 121.2(4) . . ?
C2S C7S C3S 121.7(5) . . ?
C4S C8S C3S 122.0(4) . . ?
C1 N1 C5 116.1(3) . . ?
C1 N1 Ni1 125.0(2) . . ?
C5 N1 Ni1 118.7(2) . . ?
C29 N2 C33 116.5(3) . . ?
C29 N2 Ni1 119.5(2) . . ?
C33 N2 Ni1 123.9(2) . . ?
C19 N3 C23 116.0(3) . . ?
C19 N3 Ni1 125.1(2) . . ?
C23 N3 Ni1 119.0(2) . . ?
O7A Ni1 O4 171.5(2) . . ?
O7A Ni1 N2 96.25(19) . . ?
O4 Ni1 N2 92.13(18) . . ?
O7A Ni1 N1 87.16(19) . . ?
O4 Ni1 N1 91.55(18) . . ?
N2 Ni1 N1 88.22(10) . . ?
O7A Ni1 N3 88.6(2) . . ?
O4 Ni1 N3 92.57(18) . . ?
N2 Ni1 N3 92.47(10) . . ?
N1 Ni1 N3 175.79(12) . . ?
O7A Ni1 O9 60.1(2) . . ?
O4 Ni1 O9 111.4(2) . . ?
N2 Ni1 O9 156.22(19) . . ?
N1 Ni1 O9 87.73(14) . . ?
N3 Ni1 O9 89.98(14) . . ?
O7A Ni1 O6A 110.9(2) . . ?
O4 Ni1 O6A 60.6(2) . . ?
N2 Ni1 O6A 152.75(17) . . ?
N1 Ni1 O6A 91.33(15) . . ?
N3 Ni1 O6A 89.96(15) . . ?
O9 Ni1 O6A 50.8(2) . . ?
O7A Ni1 O7 1.6(3) . . ?
O4 Ni1 O7 170.3(2) . . ?
N2 Ni1 O7 97.11(15) . . ?
N1 Ni1 O7 85.86(15) . . ?
N3 Ni1 O7 89.93(15) . . ?
O9 Ni1 O7 59.2(2) . . ?
O6A Ni1 O7 110.04(19) . . ?
O7A Ni1 O4A 169.9(2) . . ?
O4 Ni1 O4A 1.8(3) . . ?
N2 Ni1 O4A 93.8(2) . . ?
N1 Ni1 O4A 92.24(19) . . ?
N3 Ni1 O4A 91.86(19) . . ?
O9 Ni1 O4A 109.8(2) . . ?
O6A Ni1 O4A 59.0(2) . . ?
O7 Ni1 O4A 168.9(2) . . ?
C14 O1 C55 117.0(2) . . ?
C42 O2 C43 118.0(2) . . ?
C17 O3 C49 118.8(2) . . ?
O8 N5 O9 124.1(11) . . ?
O8 N5 O7 119.3(10) . . ?
O9 N5 O7 116.6(9) . . ?
N5 O7 Ni1 88.8(6) . . ?
N5 O9 Ni1 95.1(6) . . ?
O5 N4 O6 122.5(14) . . ?
O5 N4 O4 119.2(13) . . ?
O6 N4 O4 117.8(11) . . ?
N4 O4 Ni1 124.6(7) . . ?
O9A N5A O8A 122.2(11) . . ?
O9A N5A O7A 116.4(9) . . ?
O8A N5A O7A 121.4(10) . . ?
N5A O7A Ni1 122.9(6) . . ?
O5A N4A O6A 120.2(11) . . ?
O5A N4A O4A 121.0(10) . . ?
O6A N4A O4A 118.6(9) . . ?
N4A O4A Ni1 89.5(6) . . ?
N4A O6A Ni1 92.5(6) . . ?

loop_
_geom_bond_atom_site_label_1
_geom_bond_atom_site_label_2
_geom_bond_distance
_geom_bond_site_symmetry_2
_geom_bond_publ_flag
C1 N1 1.341(5) . ?
C1 C2 1.381(4) . ?
C2 C3 1.395(5) . ?
C3 C4 1.395(5) . ?
C3 C6 1.484(4) . ?
C4 C5 1.378(4) . ?
C5 N1 1.343(5) . ?
C6 C11 1.395(5) . ?
C6 C7 1.397(4) . ?
C7 C8 1.386(4) . ?
C8 C9 1.398(5) . ?
C9 C10 1.396(4) . ?
C9 C12 1.485(4) . ?
C10 C11 1.385(4) . ?
C12 C13 1.399(4) . ?
C12 C17 1.406(5) . ?
C13 C14 1.391(4) . ?
C14 O1 1.372(4) . ?
C14 C15 1.399(5) . ?
C15 C16 1.400(4) . ?
C15 C18 1.489(4) . ?
C16 C17 1.388(4) . ?
C17 O3 1.371(4) . ?
C18 C27 1.396(4) 1_566 ?
C18 C26 1.396(4) 1_566 ?
C19 N3 1.337(5) . ?
C19 C20 1.385(4) . ?
C20 C21 1.400(5) . ?
C21 C22 1.382(5) . ?
C21 C24 1.485(4) . ?
C22 C23 1.375(4) . ?
C23 N3 1.343(5) . ?
C24 C28 1.396(4) . ?
C24 C25 1.403(4) . ?
C25 C26 1.382(4) . ?
C26 C18 1.396(4) 1_544 ?
C27 C28 1.392(4) . ?
C27 C18 1.396(4) 1_544 ?
C29 N2 1.341(5) . ?
C29 C30 1.372(5) . ?
C30 C31 1.397(5) . ?
C31 C32 1.386(5) . ?
C31 C34 1.485(4) . ?
C32 C33 1.381(4) . ?
C33 N2 1.341(4) . ?
C34 C35 1.389(5) . ?
C34 C39 1.392(4) . ?
C35 C36 1.394(5) . ?
C36 C37 1.403(5) . ?
C37 C38 1.397(4) . ?
C37 C40 1.485(4) . ?
C38 C39 1.388(4) . ?
C40 C41 1.400(4) . ?
C40 C42 1.400(4) 2_765 ?
C41 C42 1.393(4) . ?
C42 O2 1.374(4) . ?
C42 C40 1.400(4) 2_765 ?
C43 O2 1.423(4) . ?
C43 C44 1.499(5) . ?
C44 C45 1.538(6) . ?
C45 C46 1.497(7) . ?
C45 C46A 1.588(12) . ?
C46 C47 1.516(8) . ?
C47 C48 1.549(8) . ?
C46A C47A 1.523(17) . ?
C47A C48A 1.552(17) . ?
C49 O3 1.431(4) . ?
C49 C50 1.523(5) . ?
C50 C51 1.505(5) . ?
C51 C52 1.533(5) . ?
C52 C53 1.488(7) . ?
C53 C54 1.537(6) . ?
C55 O1 1.420(4) . ?
C55 C56 1.515(5) . ?
C56 C57 1.524(6) . ?
C57 C58 1.515(5) . ?
C58 C59 1.510(6) . ?
C59 C60 1.502(7) . ?
C1S C2S 1.380(7) . ?
C1S C4S 1.381(6) . ?
C2S C7S 1.387(7) . ?
C2S C6S 1.517(6) . ?
C3S C7S 1.392(6) . ?
C3S C8S 1.403(7) . ?
C3S C5S 1.513(7) . ?
C4S C8S 1.386(7) . ?
C4S C9S 1.495(7) . ?
N1 Ni1 2.102(3) . ?
N2 Ni1 2.076(3) . ?
N3 Ni1 2.106(3) . ?
Ni1 O7A 1.857(7) . ?
Ni1 O4 1.886(5) . ?
Ni1 O9 2.167(5) . ?
Ni1 O6A 2.205(6) . ?
Ni1 O7 2.258(6) . ?
Ni1 O4A 2.268(7) . ?
N5 O8 1.226(12) . ?
N5 O9 1.247(11) . ?
N5 O7 1.324(12) . ?
N4 O5 1.136(13) . ?
N4 O6 1.217(13) . ?
N4 O4 1.305(16) . ?
N5A O9A 1.230(13) . ?
N5A O8A 1.237(10) . ?
N5A O7A 1.323(14) . ?
N4A O5A 1.229(13) . ?
N4A O6A 1.277(11) . ?
N4A O4A 1.284(13) . ?
O1S C10S 1.536(13) . ?

loop_
_geom_torsion_atom_site_label_1
_geom_torsion_atom_site_label_2
_geom_torsion_atom_site_label_3
_geom_torsion_atom_site_label_4
_geom_torsion
_geom_torsion_site_symmetry_1
_geom_torsion_site_symmetry_2
_geom_torsion_site_symmetry_3
_geom_torsion_site_symmetry_4
_geom_torsion_publ_flag
N1 C1 C2 C3 0.4(6) . . . . ?
C1 C2 C3 C4 2.4(5) . . . . ?
C1 C2 C3 C6 -176.4(3) . . . . ?
C2 C3 C4 C5 -2.8(5) . . . . ?
C6 C3 C4 C5 176.0(3) . . . . ?
C3 C4 C5 N1 0.5(5) . . . . ?
C2 C3 C6 C11 158.9(4) . . . . ?
C4 C3 C6 C11 -19.8(5) . . . . ?
C2 C3 C6 C7 -19.3(5) . . . . ?
C4 C3 C6 C7 162.1(3) . . . . ?
C11 C6 C7 C8 -0.5(5) . . . . ?
C3 C6 C7 C8 177.7(3) . . . . ?
C6 C7 C8 C9 0.0(5) . . . . ?
C7 C8 C9 C10 0.2(5) . . . . ?
C7 C8 C9 C12 -178.8(3) . . . . ?
C8 C9 C10 C11 0.2(5) . . . . ?
C12 C9 C10 C11 179.1(3) . . . . ?
C9 C10 C11 C6 -0.6(6) . . . . ?
C7 C6 C11 C10 0.8(5) . . . . ?
C3 C6 C11 C10 -177.4(3) . . . . ?
C10 C9 C12 C13 128.9(4) . . . . ?
C8 C9 C12 C13 -52.1(5) . . . . ?
C10 C9 C12 C17 -54.1(5) . . . . ?
C8 C9 C12 C17 124.9(4) . . . . ?
C17 C12 C13 C14 -1.8(5) . . . . ?
C9 C12 C13 C14 175.2(3) . . . . ?
C12 C13 C14 O1 178.3(3) . . . . ?
C12 C13 C14 C15 -1.1(5) . . . . ?
O1 C14 C15 C16 -176.0(3) . . . . ?
C13 C14 C15 C16 3.4(5) . . . . ?
O1 C14 C15 C18 7.1(5) . . . . ?
C13 C14 C15 C18 -173.4(3) . . . . ?
C14 C15 C16 C17 -2.7(5) . . . . ?
C18 C15 C16 C17 174.2(3) . . . . ?
C15 C16 C17 O3 -176.3(3) . . . . ?
C15 C16 C17 C12 -0.2(5) . . . . ?
C13 C12 C17 O3 178.9(3) . . . . ?
C9 C12 C17 O3 1.9(5) . . . . ?
C13 C12 C17 C16 2.5(5) . . . . ?
C9 C12 C17 C16 -174.4(3) . . . . ?
C14 C15 C18 C27 -133.7(4) . . . 1_566 ?
C16 C15 C18 C27 49.5(5) . . . 1_566 ?
C14 C15 C18 C26 48.3(5) . . . 1_566 ?
C16 C15 C18 C26 -128.5(4) . . . 1_566 ?
N3 C19 C20 C21 0.3(6) . . . . ?
C19 C20 C21 C22 1.2(5) . . . . ?
C19 C20 C21 C24 -175.4(3) . . . . ?
C20 C21 C22 C23 -2.0(5) . . . . ?
C24 C21 C22 C23 174.7(3) . . . . ?
C21 C22 C23 N3 1.6(6) . . . . ?
C22 C21 C24 C28 30.4(5) . . . . ?
C20 C21 C24 C28 -153.1(3) . . . . ?
C22 C21 C24 C25 -145.9(3) . . . . ?
C20 C21 C24 C25 30.6(5) . . . . ?
C28 C24 C25 C26 -3.7(5) . . . . ?
C21 C24 C25 C26 172.8(3) . . . . ?
C24 C25 C26 C18 1.5(5) . . . 1_544 ?
C18 C27 C28 C24 -0.1(5) 1_544 . . . ?
C25 C24 C28 C27 2.9(5) . . . . ?
C21 C24 C28 C27 -173.5(3) . . . . ?
N2 C29 C30 C31 -1.5(5) . . . . ?
C29 C30 C31 C32 2.1(5) . . . . ?
C29 C30 C31 C34 -178.1(3) . . . . ?
C30 C31 C32 C33 -0.5(5) . . . . ?
C34 C31 C32 C33 179.8(3) . . . . ?
C31 C32 C33 N2 -2.0(5) . . . . ?
C32 C31 C34 C35 147.5(4) . . . . ?
C30 C31 C34 C35 -32.2(5) . . . . ?
C32 C31 C34 C39 -34.8(5) . . . . ?
C30 C31 C34 C39 145.5(3) . . . . ?
C39 C34 C35 C36 -1.0(5) . . . . ?
C31 C34 C35 C36 176.7(3) . . . . ?
C34 C35 C36 C37 -1.0(6) . . . . ?
C35 C36 C37 C38 2.3(5) . . . . ?
C35 C36 C37 C40 -177.8(3) . . . . ?
C36 C37 C38 C39 -1.8(5) . . . . ?
C40 C37 C38 C39 178.3(3) . . . . ?
C37 C38 C39 C34 -0.2(5) . . . . ?
C35 C34 C39 C38 1.6(5) . . . . ?
C31 C34 C39 C38 -176.2(3) . . . . ?
C38 C37 C40 C41 138.3(3) . . . . ?
C36 C37 C40 C41 -41.6(5) . . . . ?
C38 C37 C40 C42 -45.5(5) . . . 2_765 ?
C36 C37 C40 C42 134.6(4) . . . 2_765 ?
C42 C40 C41 C42 -1.0(6) 2_765 . . . ?
C37 C40 C41 C42 175.3(3) . . . . ?
C40 C41 C42 O2 -179.0(3) . . . . ?
C40 C41 C42 C40 1.0(6) . . . 2_765 ?
O2 C43 C44 C45 -179.8(4) . . . . ?
C43 C44 C45 C46 161.0(5) . . . . ?
C43 C44 C45 C46A -169.8(9) . . . . ?
C44 C45 C46 C47 179.6(5) . . . . ?
C46A C45 C46 C47 119.2(15) . . . . ?
C45 C46 C47 C48 -179.5(6) . . . . ?
C46 C45 C46A C47A -46.8(13) . . . . ?
C44 C45 C46A C47A -176.7(14) . . . . ?
C45 C46A C47A C48A 59(2) . . . . ?
O3 C49 C50 C51 63.7(4) . . . . ?
C49 C50 C51 C52 -179.4(4) . . . . ?
C50 C51 C52 C53 65.5(5) . . . . ?
C51 C52 C53 C54 170.7(4) . . . . ?
O1 C55 C56 C57 -53.9(4) . . . . ?
C55 C56 C57 C58 -169.6(3) . . . . ?
C56 C57 C58 C59 -177.3(4) . . . . ?
C57 C58 C59 C60 -66.2(5) . . . . ?
C4S C1S C2S C7S 0.5(6) . . . . ?
C4S C1S C2S C6S -178.8(4) . . . . ?
C2S C1S C4S C8S -0.7(6) . . . . ?
C2S C1S C4S C9S 176.9(4) . . . . ?
C1S C2S C7S C3S 0.2(6) . . . . ?
C6S C2S C7S C3S 179.6(4) . . . . ?
C8S C3S C7S C2S -0.8(6) . . . . ?
C5S C3S C7S C2S 179.7(4) . . . . ?
C1S C4S C8S C3S 0.1(6) . . . . ?
C9S C4S C8S C3S -177.4(4) . . . . ?
C7S C3S C8S C4S 0.6(6) . . . . ?
C5S C3S C8S C4S -179.9(4) . . . . ?
C2 C1 N1 C5 -2.7(5) . . . . ?
C2 C1 N1 Ni1 172.3(3) . . . . ?
C4 C5 N1 C1 2.3(5) . . . . ?
C4 C5 N1 Ni1 -173.0(3) . . . . ?
C30 C29 N2 C33 -0.9(5) . . . . ?
C30 C29 N2 Ni1 178.0(3) . . . . ?
C32 C33 N2 C29 2.7(5) . . . . ?
C32 C33 N2 Ni1 -176.1(2) . . . . ?
C20 C19 N3 C23 -0.8(5) . . . . ?
C20 C19 N3 Ni1 178.8(3) . . . . ?
C22 C23 N3 C19 -0.1(5) . . . . ?
C22 C23 N3 Ni1 -179.8(3) . . . . ?
C29 N2 Ni1 O7A 163.0(3) . . . . ?
C33 N2 Ni1 O7A -18.2(3) . . . . ?
C29 N2 Ni1 O4 -15.4(3) . . . . ?
C33 N2 Ni1 O4 163.4(3) . . . . ?
C29 N2 Ni1 N1 76.1(2) . . . . ?
C33 N2 Ni1 N1 -105.1(3) . . . . ?
C29 N2 Ni1 N3 -108.1(2) . . . . ?
C33 N2 Ni1 N3 70.7(3) . . . . ?
C29 N2 Ni1 O9 156.4(3) . . . . ?
C33 N2 Ni1 O9 -24.8(5) . . . . ?
C29 N2 Ni1 O6A -13.3(4) . . . . ?
C33 N2 Ni1 O6A 165.4(3) . . . . ?
C29 N2 Ni1 O7 161.7(3) . . . . ?
C33 N2 Ni1 O7 -19.5(3) . . . . ?
C29 N2 Ni1 O4A -16.0(3) . . . . ?
C33 N2 Ni1 O4A 162.7(3) . . . . ?
C1 N1 Ni1 O7A 138.5(3) . . . . ?
C5 N1 Ni1 O7A -46.6(3) . . . . ?
C1 N1 Ni1 O4 -33.0(3) . . . . ?
C5 N1 Ni1 O4 141.8(3) . . . . ?
C1 N1 Ni1 N2 -125.1(3) . . . . ?
C5 N1 Ni1 N2 49.8(3) . . . . ?
C1 N1 Ni1 N3 135.4(13) . . . . ?
C5 N1 Ni1 N3 -49.8(15) . . . . ?
C1 N1 Ni1 O9 78.3(3) . . . . ?
C5 N1 Ni1 O9 -106.8(3) . . . . ?
C1 N1 Ni1 O6A 27.6(3) . . . . ?
C5 N1 Ni1 O6A -157.5(3) . . . . ?
C1 N1 Ni1 O7 137.6(3) . . . . ?
C5 N1 Ni1 O7 -47.5(3) . . . . ?
C1 N1 Ni1 O4A -31.4(3) . . . . ?
C5 N1 Ni1 O4A 143.5(3) . . . . ?
C19 N3 Ni1 O7A -141.4(3) . . . . ?
C23 N3 Ni1 O7A 38.2(3) . . . . ?
C19 N3 Ni1 O4 30.2(3) . . . . ?
C23 N3 Ni1 O4 -150.2(3) . . . . ?
C19 N3 Ni1 N2 122.4(3) . . . . ?
C23 N3 Ni1 N2 -58.0(3) . . . . ?
C19 N3 Ni1 N1 -138.2(13) . . . . ?
C23 N3 Ni1 N1 41.4(15) . . . . ?
C19 N3 Ni1 O9 -81.2(3) . . . . ?
C23 N3 Ni1 O9 98.4(3) . . . . ?
C19 N3 Ni1 O6A -30.4(3) . . . . ?
C23 N3 Ni1 O6A 149.2(3) . . . . ?
C19 N3 Ni1 O7 -140.4(3) . . . . ?
C23 N3 Ni1 O7 39.2(3) . . . . ?
C19 N3 Ni1 O4A 28.5(3) . . . . ?
C23 N3 Ni1 O4A -151.8(3) . . . . ?
C13 C14 O1 C55 16.0(5) . . . . ?
C15 C14 O1 C55 -164.6(3) . . . . ?
C56 C55 O1 C14 169.3(3) . . . . ?
C41 C42 O2 C43 4.8(5) . . . . ?
C40 C42 O2 C43 -175.2(3) 2_765 . . . ?
C44 C43 O2 C42 163.6(3) . . . . ?
C16 C17 O3 C49 -5.2(5) . . . . ?
C12 C17 O3 C49 178.6(3) . . . . ?
C50 C49 O3 C17 -180.0(3) . . . . ?
O8 N5 O7 Ni1 174.3(9) . . . . ?
O9 N5 O7 Ni1 -4.9(8) . . . . ?
O7A Ni1 O7 N5 128(10) . . . . ?
O4 Ni1 O7 N5 -12.1(14) . . . . ?
N2 Ni1 O7 N5 -174.6(5) . . . . ?
N1 Ni1 O7 N5 -86.9(5) . . . . ?
N3 Ni1 O7 N5 92.9(5) . . . . ?
O9 Ni1 O7 N5 2.9(5) . . . . ?
O6A Ni1 O7 N5 3.0(6) . . . . ?
O4A Ni1 O7 N5 -6.4(13) . . . . ?
O8 N5 O9 Ni1 -174.1(10) . . . . ?
O7 N5 O9 Ni1 5.1(9) . . . . ?
O7A Ni1 O9 N5 -4.6(6) . . . . ?
O4 Ni1 O9 N5 174.2(6) . . . . ?
N2 Ni1 O9 N5 3.0(7) . . . . ?
N1 Ni1 O9 N5 83.4(5) . . . . ?
N3 Ni1 O9 N5 -93.1(5) . . . . ?
O6A Ni1 O9 N5 177.0(6) . . . . ?
O7 Ni1 O9 N5 -3.1(5) . . . . ?
O4A Ni1 O9 N5 175.0(6) . . . . ?
O5 N4 O4 Ni1 -177.3(12) . . . . ?
O6 N4 O4 Ni1 -5(2) . . . . ?
O7A Ni1 O4 N4 9(2) . . . . ?
N2 Ni1 O4 N4 178.4(10) . . . . ?
N1 Ni1 O4 N4 90.1(10) . . . . ?
N3 Ni1 O4 N4 -89.0(10) . . . . ?
O9 Ni1 O4 N4 2.0(10) . . . . ?
O6A Ni1 O4 N4 -0.5(9) . . . . ?
O7 Ni1 O4 N4 15.8(17) . . . . ?
O4A Ni1 O4 N4 -22(9) . . . . ?
O9A N5A O7A Ni1 -32.8(14) . . . . ?
O8A N5A O7A Ni1 147.1(9) . . . . ?
O4 Ni1 O7A N5A 11(2) . . . . ?
N2 Ni1 O7A N5A -158.0(7) . . . . ?
N1 Ni1 O7A N5A -70.1(7) . . . . ?
N3 Ni1 O7A N5A 109.6(7) . . . . ?
O9 Ni1 O7A N5A 18.9(7) . . . . ?
O6A Ni1 O7A N5A 20.2(8) . . . . ?
O7 Ni1 O7A N5A -35(9) . . . . ?
O4A Ni1 O7A N5A 16.7(17) . . . . ?
O5A N4A O4A Ni1 -178.8(13) . . . . ?
O6A N4A O4A Ni1 6.5(12) . . . . ?
O7A Ni1 O4A N4A 0.0(17) . . . . ?
O4 Ni1 O4A N4A 154(10) . . . . ?
N2 Ni1 O4A N4A 174.7(7) . . . . ?
N1 Ni1 O4A N4A 86.3(8) . . . . ?
N3 Ni1 O4A N4A -92.7(8) . . . . ?
O9 Ni1 O4A N4A -2.1(8) . . . . ?
O6A Ni1 O4A N4A -3.9(7) . . . . ?
O7 Ni1 O4A N4A 6.4(15) . . . . ?
O5A N4A O6A Ni1 178.6(13) . . . . ?
O4A N4A O6A Ni1 -6.7(13) . . . . ?
O7A Ni1 O6A N4A -175.4(7) . . . . ?
O4 Ni1 O6A N4A 3.1(7) . . . . ?
N2 Ni1 O6A N4A 0.8(8) . . . . ?
N1 Ni1 O6A N4A -87.9(7) . . . . ?
N3 Ni1 O6A N4A 96.1(7) . . . . ?
O9 Ni1 O6A N4A -173.9(8) . . . . ?
O7 Ni1 O6A N4A -174.0(7) . . . . ?
O4A Ni1 O6A N4A 3.9(7) . . . . ?
